data_4342087
loop_
_publ_author_name
'Duan, Jingui'
'Higuchi, Masakazu'
'Kitagawa, Susumu'

_publ_section_title
;
 Predesign and systematic synthesis of 11 highly porous coordination
 polymers with unprecedented topology.
;
_journal_issue 4
_journal_name_full 'Inorganic chemistry'
_journal_page_first 1645
_journal_page_last 1649
_journal_paper_doi 10.1021/ic502643m
_journal_volume 54
_journal_year 2015
_chemical_formula_sum 'C36 H24 N O15 Zn4'
_chemical_formula_weight 972.04
_chemical_name_systematic
; 
 ? 
;
_space_group_IT_number 14
_symmetry_cell_setting monoclinic
_symmetry_space_group_name_Hall '-P 2yn'
_symmetry_space_group_name_H-M 'P 1 21/n 1'
_atom_sites_solution_hydrogens geom
_atom_sites_solution_primary direct
_atom_sites_solution_secondary difmap
_audit_creation_method SHELXL-97
_cell_angle_alpha 90.00
_cell_angle_beta 91.84(3)
_cell_angle_gamma 90.00
_cell_formula_units_Z 4
_cell_length_a 10.306(2)
_cell_length_b 27.776(6)
_cell_length_c 26.232(5)
_cell_measurement_temperature 223(2)
_cell_volume 7505(3)
_computing_structure_refinement 'SHELXL-97 (Sheldrick, 1997)'
_computing_structure_solution 'SHELXS-97 (Sheldrick, 1990)'
_diffrn_ambient_temperature 223(2)
_diffrn_measured_fraction_theta_full 0.989
_diffrn_measured_fraction_theta_max 0.989
_diffrn_radiation_monochromator graphite
_diffrn_radiation_source 'fine-focus sealed tube'
_diffrn_radiation_type MoK\a
_diffrn_radiation_wavelength 0.71073
_diffrn_reflns_av_R_equivalents 0.0512
_diffrn_reflns_av_sigmaI/netI 0.0413
_diffrn_reflns_limit_h_max 12
_diffrn_reflns_limit_h_min -12
_diffrn_reflns_limit_k_max 31
_diffrn_reflns_limit_k_min -33
_diffrn_reflns_limit_l_max 30
_diffrn_reflns_limit_l_min -31
_diffrn_reflns_number 51632
_diffrn_reflns_theta_full 25.50
_diffrn_reflns_theta_max 25.50
_diffrn_reflns_theta_min 3.03
_exptl_absorpt_coefficient_mu 1.299
_exptl_absorpt_correction_T_max 0.7998
_exptl_absorpt_correction_T_min 0.7812
_exptl_absorpt_correction_type multi-scan
_exptl_crystal_colour colorless
_exptl_crystal_density_diffrn 0.860
_exptl_crystal_density_method 'not measured'
_exptl_crystal_description block
_exptl_crystal_F_000 1948
_exptl_crystal_size_max 0.20
_exptl_crystal_size_mid 0.20
_exptl_crystal_size_min 0.18
_platon_squeeze_details
;
;
_refine_diff_density_max 0.930
_refine_diff_density_min -0.673
_refine_diff_density_rms 0.086
_refine_ls_extinction_coef 0.0008(2)
_refine_ls_extinction_expression Fc^*^=kFc[1+0.001xFc^2^\l^3^/sin(2\q)]^-1/4^
_refine_ls_extinction_method SHELXL
_refine_ls_goodness_of_fit_ref 1.056
_refine_ls_hydrogen_treatment constor
_refine_ls_matrix_type full
_refine_ls_number_parameters 499
_refine_ls_number_reflns 13825
_refine_ls_number_restraints 506
_refine_ls_restrained_S_all 1.066
_refine_ls_R_factor_all 0.0511
_refine_ls_R_factor_gt 0.0455
_refine_ls_shift/su_max 0.002
_refine_ls_shift/su_mean 0.000
_refine_ls_structure_factor_coef Fsqd
_refine_ls_weighting_details 'calc w=1/[\s^2^(Fo^2^)+(0.0735P)^2^+8.1785P] where P=(Fo^2^+2Fc^2^)/3'
_refine_ls_weighting_scheme calc
_refine_ls_wR_factor_gt 0.1329
_refine_ls_wR_factor_ref 0.1384
_reflns_number_gt 12042
_reflns_number_total 13825
_reflns_threshold_expression >2sigma(I)
_cod_data_source_file ic502643m_si_003.cif
_cod_data_source_block Ia
_cod_depositor_comments 'Adding full bibliography for 4342086--4342096.cif.'
_cod_original_cell_volume 7506(3)
_cod_original_sg_symbol_H-M 'P 21/n'
_cod_database_code 4342087

loop_
_symmetry_equiv_pos_as_xyz
'x, y, z'
'-x+1/2, y+1/2, -z+1/2'
'-x, -y, -z'
'x-1/2, -y-1/2, z-1/2'

loop_
_atom_site_label
_atom_site_type_symbol
_atom_site_fract_x
_atom_site_fract_y
_atom_site_fract_z
_atom_site_U_iso_or_equiv
_atom_site_adp_type
_atom_site_occupancy
_atom_site_symmetry_multiplicity
_atom_site_calc_flag
_atom_site_refinement_flags
C1 C 0.3097(3) 0.69610(11) 0.37021(12) 0.0226(6) Uani 1 1 d U
C2 C 0.4348(3) 0.70841(12) 0.39815(13) 0.0268(7) Uani 1 1 d U
C3 C 0.5500(3) 0.69719(13) 0.37461(12) 0.0276(7) Uani 1 1 d U
H3 H 0.5479 0.6842 0.3419 0.033 Uiso 1 1 calc R
C4 C 0.6677(3) 0.70533(13) 0.39994(13) 0.0293(7) Uani 1 1 d U
C5 C 0.6714(3) 0.72535(14) 0.44854(13) 0.0336(8) Uani 1 1 d U
H5 H 0.7511 0.7310 0.4651 0.040 Uiso 1 1 calc R
C6 C 0.5568(3) 0.73718(15) 0.47291(13) 0.0350(8) Uani 1 1 d U
C7 C 0.4386(3) 0.72776(13) 0.44713(13) 0.0301(7) Uani 1 1 d U
H7 H 0.3612 0.7345 0.4630 0.036 Uiso 1 1 calc R
C8 C 0.7899(3) 0.68888(13) 0.37543(13) 0.0291(7) Uani 1 1 d U
C9 C 0.5612(3) 0.75801(15) 0.52504(14) 0.0385(9) Uani 1 1 d U
C10 C 0.6619(4) 0.7475(2) 0.55901(16) 0.0572(13) Uani 1 1 d U
H10 H 0.7289 0.7277 0.5487 0.069 Uiso 1 1 calc R
C11 C 0.6657(4) 0.76559(19) 0.60783(16) 0.0562(12) Uani 1 1 d U
H11 H 0.7349 0.7578 0.6299 0.067 Uiso 1 1 calc R
C12 C 0.5688(4) 0.79508(15) 0.62442(14) 0.0387(9) Uani 1 1 d U
C13 C 0.4669(4) 0.80610(17) 0.59089(16) 0.0482(11) Uani 1 1 d U
H13 H 0.4008 0.8263 0.6011 0.058 Uiso 1 1 calc R
C14 C 0.4632(4) 0.78711(18) 0.54225(16) 0.0502(11) Uani 1 1 d U
H14 H 0.3928 0.7941 0.5205 0.060 Uiso 1 1 calc R
C15 C 0.5726(3) 0.81453(14) 0.67795(13) 0.0326(8) Uani 1 1 d U
C16 C -0.2231(3) 0.56723(11) 0.25418(12) 0.0222(6) Uani 1 1 d U
C17 C -0.3483(3) 0.53958(11) 0.24951(12) 0.0239(6) Uani 1 1 d U
C18 C -0.4641(3) 0.56407(11) 0.25231(13) 0.0247(6) Uani 1 1 d U
H18 H -0.4643 0.5975 0.2547 0.030 Uiso 1 1 calc R
C19 C -0.5804(3) 0.53892(11) 0.25155(13) 0.0253(7) Uani 1 1 d U
C20 C -0.5799(3) 0.48911(11) 0.24635(14) 0.0288(7) Uani 1 1 d U
H20 H -0.6582 0.4724 0.2454 0.035 Uiso 1 1 calc R
C21 C -0.4631(3) 0.46359(12) 0.24248(15) 0.0314(7) Uani 1 1 d U
C22 C -0.3475(3) 0.48999(12) 0.24518(14) 0.0287(7) Uani 1 1 d U
H22 H -0.2685 0.4739 0.2440 0.034 Uiso 1 1 calc R
C23 C -0.7051(3) 0.56575(11) 0.25889(13) 0.0248(7) Uani 1 1 d U
C24 C -0.4643(3) 0.41082(12) 0.23673(16) 0.0364(8) Uani 1 1 d U
C25 C -0.5666(4) 0.38767(15) 0.2113(2) 0.0550(12) Uani 1 1 d U
H25 H -0.6351 0.4056 0.1972 0.066 Uiso 1 1 calc R
C26 C -0.5673(4) 0.33776(15) 0.2066(2) 0.0553(12) Uani 1 1 d U
H26 H -0.6369 0.3228 0.1896 0.066 Uiso 1 1 calc R
C27 C -0.4683(4) 0.31025(13) 0.22630(17) 0.0411(9) Uani 1 1 d U
C28 C -0.3656(4) 0.33315(14) 0.2508(2) 0.0522(12) Uani 1 1 d U
H28 H -0.2968 0.3150 0.2642 0.063 Uiso 1 1 calc R
C29 C -0.3629(4) 0.38242(14) 0.2559(2) 0.0531(12) Uani 1 1 d U
H29 H -0.2921 0.3970 0.2725 0.064 Uiso 1 1 calc R
C30 C -0.4720(4) 0.25666(13) 0.22077(17) 0.0430(9) Uani 1 1 d U
C31 C 0.0327(4) 0.56008(14) 0.41080(15) 0.0367(8) Uani 1 1 d U
C32 C 0.0152(4) 0.52890(15) 0.45724(15) 0.0420(9) Uani 1 1 d U
C33 C 0.0128(6) 0.48039(19) 0.45325(19) 0.0696(15) Uani 1 1 d U
H33 H 0.0245 0.4660 0.4217 0.084 Uiso 1 1 calc R
C34 C 0.0070(6) 0.54809(18) 0.50430(17) 0.0711(15) Uani 1 1 d U
H34 H 0.0149 0.5812 0.5083 0.085 Uiso 1 1 calc R
N1 N 0.4992(6) 0.53512(18) 0.39280(17) 0.484(14) Uani 1 1 d RU
H1A H 0.4796 0.5158 0.3661 0.581 Uiso 1 1 calc R
H1B H 0.4873 0.5177 0.4212 0.581 Uiso 1 1 calc R
C35 C 0.6327(6) 0.54569(18) 0.39120(17) 0.308(8) Uani 1 1 d RU
H35A H 0.6441 0.5795 0.3851 0.463 Uiso 1 1 calc R
H35B H 0.6706 0.5276 0.3643 0.463 Uiso 1 1 calc R
H35C H 0.6744 0.5372 0.4232 0.463 Uiso 1 1 calc R
C36 C 0.4100(6) 0.57119(18) 0.39222(17) 0.463(15) Uani 1 1 d RU
H36A H 0.4499 0.6002 0.4049 0.694 Uiso 1 1 calc R
H36B H 0.3395 0.5625 0.4134 0.694 Uiso 1 1 calc R
H36C H 0.3776 0.5763 0.3579 0.694 Uiso 1 1 calc R
O1 O 0.04229(17) 0.63662(7) 0.30456(7) 0.0154(4) Uani 1 1 d U
O2 O 0.2099(2) 0.69135(9) 0.39667(9) 0.0277(5) Uani 1 1 d U
O3 O 0.3158(2) 0.69061(9) 0.32303(9) 0.0314(5) Uani 1 1 d U
O4 O 0.7784(2) 0.66732(11) 0.33416(11) 0.0433(7) Uani 1 1 d U
O5 O 0.8961(2) 0.69725(9) 0.39923(10) 0.0342(6) Uani 1 1 d U
O6 O 0.6728(2) 0.80427(10) 0.70500(10) 0.0405(6) Uani 1 1 d U
O7 O 0.4787(3) 0.83823(10) 0.69270(10) 0.0405(6) Uani 1 1 d U
O8 O -0.2298(2) 0.61148(8) 0.24523(9) 0.0244(5) Uani 1 1 d U
O9 O -0.1221(2) 0.54424(8) 0.26697(10) 0.0313(5) Uani 1 1 d U
O10 O -0.7017(2) 0.61004(8) 0.25430(10) 0.0336(6) Uani 1 1 d U
O11 O -0.8044(2) 0.54094(8) 0.26968(9) 0.0298(5) Uani 1 1 d U
O12 O -0.5677(3) 0.23804(11) 0.19919(15) 0.0675(10) Uani 1 1 d U
O13 O -0.3778(3) 0.23345(9) 0.24053(12) 0.0470(7) Uani 1 1 d U
O14 O 0.0416(3) 0.60414(10) 0.41799(10) 0.0476(7) Uani 1 1 d U
O15 O 0.0359(3) 0.53896(10) 0.36828(10) 0.0439(7) Uani 1 1 d U
Zn1 Zn 0.18552(3) 0.668494(12) 0.272614(13) 0.01769(11) Uani 1 1 d U
Zn2 Zn -0.10807(3) 0.663264(12) 0.266623(13) 0.01795(11) Uani 1 1 d U
Zn3 Zn 0.04443(3) 0.662907(13) 0.372541(14) 0.02212(11) Uani 1 1 d U
Zn4 Zn 0.04077(3) 0.567871(12) 0.299933(13) 0.01942(11) Uani 1 1 d U

loop_
_atom_site_aniso_label
_atom_site_aniso_U_11
_atom_site_aniso_U_22
_atom_site_aniso_U_33
_atom_site_aniso_U_23
_atom_site_aniso_U_13
_atom_site_aniso_U_12
C1 0.0187(14) 0.0274(15) 0.0216(15) -0.0048(12) -0.0018(12) 0.0029(12)
C2 0.0203(15) 0.0328(17) 0.0272(16) -0.0077(13) -0.0009(13) -0.0011(13)
C3 0.0233(15) 0.0396(19) 0.0199(15) -0.0090(13) 0.0015(12) -0.0001(13)
C4 0.0198(15) 0.0403(19) 0.0278(17) -0.0097(14) 0.0014(13) 0.0016(13)
C5 0.0212(15) 0.049(2) 0.0301(18) -0.0160(16) -0.0038(13) 0.0009(14)
C6 0.0249(16) 0.051(2) 0.0286(17) -0.0148(16) -0.0031(14) 0.0038(15)
C7 0.0200(15) 0.046(2) 0.0247(16) -0.0107(14) 0.0018(13) 0.0028(14)
C8 0.0203(15) 0.0362(18) 0.0309(17) -0.0068(14) 0.0042(13) 0.0010(13)
C9 0.0264(17) 0.057(2) 0.0320(19) -0.0197(17) -0.0013(14) 0.0034(16)
C10 0.040(2) 0.091(3) 0.041(2) -0.030(2) -0.0048(18) 0.020(2)
C11 0.044(2) 0.085(3) 0.039(2) -0.028(2) -0.0145(18) 0.021(2)
C12 0.0327(18) 0.057(2) 0.0265(18) -0.0128(16) -0.0028(14) 0.0020(16)
C13 0.038(2) 0.069(3) 0.038(2) -0.0170(19) -0.0016(17) 0.0195(19)
C14 0.036(2) 0.076(3) 0.038(2) -0.021(2) -0.0086(17) 0.015(2)
C15 0.0357(18) 0.0394(19) 0.0230(16) -0.0113(14) 0.0041(14) 0.0010(15)
C16 0.0192(14) 0.0203(14) 0.0272(16) -0.0038(12) 0.0029(12) -0.0022(11)
C17 0.0167(14) 0.0228(15) 0.0322(17) -0.0021(13) 0.0014(12) -0.0023(12)
C18 0.0220(15) 0.0166(14) 0.0355(17) -0.0010(12) 0.0011(13) -0.0011(11)
C19 0.0191(14) 0.0226(15) 0.0343(17) -0.0028(13) 0.0012(13) 0.0001(12)
C20 0.0205(15) 0.0202(15) 0.046(2) -0.0011(14) 0.0023(14) -0.0027(12)
C21 0.0224(15) 0.0237(16) 0.048(2) -0.0030(15) 0.0007(14) -0.0017(13)
C22 0.0189(14) 0.0212(15) 0.046(2) -0.0033(14) 0.0023(14) 0.0025(12)
C23 0.0197(14) 0.0242(15) 0.0303(17) -0.0032(13) -0.0019(12) 0.0028(12)
C24 0.0256(16) 0.0215(16) 0.062(2) -0.0036(16) -0.0029(16) -0.0006(13)
C25 0.042(2) 0.032(2) 0.091(3) -0.004(2) -0.015(2) 0.0014(17)
C26 0.044(2) 0.032(2) 0.088(4) -0.005(2) -0.020(2) -0.0044(17)
C27 0.0370(19) 0.0219(17) 0.064(3) -0.0024(16) -0.0020(18) -0.0005(14)
C28 0.039(2) 0.0287(19) 0.088(3) -0.001(2) -0.014(2) 0.0070(16)
C29 0.039(2) 0.0278(19) 0.091(3) -0.006(2) -0.019(2) -0.0022(16)
C30 0.040(2) 0.0239(18) 0.065(3) -0.0066(17) -0.0051(18) -0.0017(15)
C31 0.0388(19) 0.0347(19) 0.0364(19) 0.0132(15) -0.0013(16) -0.0020(15)
C32 0.050(2) 0.042(2) 0.0340(19) 0.0134(16) 0.0006(17) -0.0023(17)
C33 0.111(4) 0.054(3) 0.044(3) 0.010(2) 0.010(3) -0.006(3)
C34 0.117(4) 0.046(3) 0.051(3) 0.012(2) 0.007(3) -0.007(3)
N1 0.485(15) 0.492(16) 0.476(17) 0.022(10) 0.014(10) 0.016(9)
C35 0.398(14) 0.404(18) 0.124(10) 0.022(11) 0.019(11) 0.169(13)
C36 0.420(18) 0.54(2) 0.43(2) -0.054(18) 0.067(17) 0.034(16)
O1 0.0153(9) 0.0144(9) 0.0166(9) 0.0022(7) 0.0000(7) -0.0004(7)
O2 0.0190(11) 0.0392(13) 0.0249(11) -0.0026(10) -0.0011(9) -0.0016(9)
O3 0.0203(11) 0.0471(15) 0.0266(12) -0.0099(11) -0.0006(9) -0.0017(10)
O4 0.0249(12) 0.0652(19) 0.0402(15) -0.0255(13) 0.0081(11) -0.0043(12)
O5 0.0211(11) 0.0456(15) 0.0357(13) -0.0109(11) -0.0008(10) 0.0002(10)
O6 0.0371(14) 0.0529(16) 0.0310(13) -0.0180(12) -0.0081(11) 0.0076(12)
O7 0.0442(15) 0.0519(17) 0.0254(13) -0.0084(11) 0.0023(11) 0.0133(12)
O8 0.0208(10) 0.0227(11) 0.0296(12) -0.0016(9) 0.0003(9) -0.0049(8)
O9 0.0190(11) 0.0246(12) 0.0500(15) -0.0023(10) -0.0020(10) -0.0017(9)
O10 0.0266(12) 0.0223(12) 0.0522(16) -0.0006(11) 0.0076(11) 0.0017(9)
O11 0.0208(11) 0.0244(12) 0.0445(14) -0.0029(10) 0.0065(10) -0.0021(9)
O12 0.068(2) 0.0300(15) 0.103(3) -0.0010(16) -0.0312(19) -0.0026(14)
O13 0.0455(15) 0.0210(13) 0.073(2) -0.0034(12) -0.0146(14) 0.0009(11)
O14 0.0682(19) 0.0431(16) 0.0315(14) 0.0130(12) 0.0009(13) -0.0057(14)
O15 0.0614(18) 0.0368(14) 0.0336(14) 0.0143(11) 0.0055(13) 0.0007(13)
Zn1 0.01607(18) 0.02030(18) 0.01659(19) 0.00344(12) -0.00134(13) -0.00211(12)
Zn2 0.01603(18) 0.01551(18) 0.0221(2) 0.00191(12) -0.00243(14) -0.00110(12)
Zn3 0.01654(18) 0.0305(2) 0.0193(2) -0.00160(14) 0.00082(14) -0.00030(13)
Zn4 0.01669(18) 0.01735(18) 0.0243(2) 0.00359(13) 0.00116(14) 0.00006(12)

loop_
_atom_type_symbol
_atom_type_description
_atom_type_scat_dispersion_real
_atom_type_scat_dispersion_imag
_atom_type_scat_source
C C 0.0033 0.0016 'International Tables Vol C Tables 4.2.6.8 and 6.1.1.4'
H H 0.0000 0.0000 'International Tables Vol C Tables 4.2.6.8 and 6.1.1.4'
N N 0.0061 0.0033 'International Tables Vol C Tables 4.2.6.8 and 6.1.1.4'
O O 0.0106 0.0060 'International Tables Vol C Tables 4.2.6.8 and 6.1.1.4'
Zn Zn 0.2839 1.4301 'International Tables Vol C Tables 4.2.6.8 and 6.1.1.4'

loop_
_geom_angle_atom_site_label_1
_geom_angle_atom_site_label_2
_geom_angle_atom_site_label_3
_geom_angle
_geom_angle_site_symmetry_1
_geom_angle_site_symmetry_3
O3 C1 O2 126.7(3) . .
O3 C1 C2 116.1(3) . .
O2 C1 C2 117.1(3) . .
C3 C2 C7 119.8(3) . .
C3 C2 C1 117.6(3) . .
C7 C2 C1 122.4(3) . .
C4 C3 C2 119.9(3) . .
C4 C3 H3 120.1 . .
C2 C3 H3 120.1 . .
C3 C4 C5 120.3(3) . .
C3 C4 C8 118.6(3) . .
C5 C4 C8 121.0(3) . .
C4 C5 C6 120.9(3) . .
C4 C5 H5 119.5 . .
C6 C5 H5 119.5 . .
C7 C6 C5 118.0(3) . .
C7 C6 C9 121.2(3) . .
C5 C6 C9 120.7(3) . .
C2 C7 C6 121.1(3) . .
C2 C7 H7 119.5 . .
C6 C7 H7 119.5 . .
O4 C8 O5 125.3(3) . .
O4 C8 C4 117.5(3) . .
O5 C8 C4 117.2(3) . .
C10 C9 C14 117.2(3) . .
C10 C9 C6 120.9(3) . .
C14 C9 C6 121.9(3) . .
C11 C10 C9 121.5(4) . .
C11 C10 H10 119.2 . .
C9 C10 H10 119.2 . .
C12 C11 C10 120.9(4) . .
C12 C11 H11 119.5 . .
C10 C11 H11 119.5 . .
C11 C12 C13 118.4(3) . .
C11 C12 C15 120.8(3) . .
C13 C12 C15 120.8(3) . .
C14 C13 C12 120.1(4) . .
C14 C13 H13 120.0 . .
C12 C13 H13 120.0 . .
C13 C14 C9 121.8(4) . .
C13 C14 H14 119.1 . .
C9 C14 H14 119.1 . .
O7 C15 O6 125.0(3) . .
O7 C15 C12 118.9(3) . .
O6 C15 C12 116.0(3) . .
O8 C16 O9 126.0(3) . .
O8 C16 C17 116.4(3) . .
O9 C16 C17 117.6(3) . .
C18 C17 C22 120.3(3) . .
C18 C17 C16 119.1(3) . .
C22 C17 C16 120.5(3) . .
C17 C18 C19 120.0(3) . .
C17 C18 H18 120.0 . .
C19 C18 H18 120.0 . .
C18 C19 C20 119.8(3) . .
C18 C19 C23 119.4(3) . .
C20 C19 C23 120.7(3) . .
C19 C20 C21 121.0(3) . .
C19 C20 H20 119.5 . .
C21 C20 H20 119.5 . .
C22 C21 C20 117.6(3) . .
C22 C21 C24 122.1(3) . .
C20 C21 C24 120.3(3) . .
C17 C22 C21 121.3(3) . .
C17 C22 H22 119.4 . .
C21 C22 H22 119.4 . .
O10 C23 O11 125.9(3) . .
O10 C23 C19 116.9(3) . .
O11 C23 C19 117.2(3) . .
C25 C24 C29 117.5(4) . .
C25 C24 C21 120.9(3) . .
C29 C24 C21 121.5(3) . .
C24 C25 C26 120.4(4) . .
C24 C25 H25 119.8 . .
C26 C25 H25 119.8 . .
C27 C26 C25 121.6(4) . .
C27 C26 H26 119.2 . .
C25 C26 H26 119.2 . .
C26 C27 C28 118.2(4) . .
C26 C27 C30 120.3(4) . .
C28 C27 C30 121.5(4) . .
C29 C28 C27 121.2(4) . .
C29 C28 H28 119.4 . .
C27 C28 H28 119.4 . .
C28 C29 C24 121.1(4) . .
C28 C29 H29 119.5 . .
C24 C29 H29 119.5 . .
O12 C30 O13 124.5(4) . .
O12 C30 C27 118.6(4) . .
O13 C30 C27 116.8(3) . .
O14 C31 O15 126.1(3) . .
O14 C31 C32 116.9(4) . .
O15 C31 C32 117.0(3) . .
C34 C32 C33 117.6(4) . .
C34 C32 C31 121.6(4) . .
C33 C32 C31 120.8(4) . .
C32 C33 C34 120.6(5) . 3_566
C32 C33 H33 119.7 . .
C34 C33 H33 119.7 3_566 .
C32 C34 C33 121.6(5) . 3_566
C32 C34 H34 119.2 . .
C33 C34 H34 119.2 3_566 .
C36 N1 C35 120.5 . .
C36 N1 H1A 107.2 . .
C35 N1 H1A 107.2 . .
C36 N1 H1B 107.2 . .
C35 N1 H1B 107.2 . .
H1A N1 H1B 106.8 . .
N1 C35 H35A 109.5 . .
N1 C35 H35B 109.5 . .
H35A C35 H35B 109.5 . .
N1 C35 H35C 109.5 . .
H35A C35 H35C 109.5 . .
H35B C35 H35C 109.5 . .
N1 C36 H36A 109.5 . .
N1 C36 H36B 109.5 . .
H36A C36 H36B 109.5 . .
N1 C36 H36C 109.5 . .
H36A C36 H36C 109.5 . .
H36B C36 H36C 109.5 . .
Zn4 O1 Zn3 115.90(10) . .
Zn4 O1 Zn1 115.72(10) . .
Zn3 O1 Zn1 103.96(9) . .
Zn4 O1 Zn2 109.87(9) . .
Zn3 O1 Zn2 108.19(9) . .
Zn1 O1 Zn2 102.07(9) . .
C1 O2 Zn3 125.2(2) . .
C1 O3 Zn1 130.8(2) . .
C8 O4 Zn2 134.7(2) . 1_655
C8 O5 Zn3 114.1(2) . 1_655
C15 O6 Zn1 117.2(2) . 4_676
C15 O7 Zn2 128.2(2) . 4_676
C16 O8 Zn2 129.0(2) . .
C16 O9 Zn4 129.2(2) . .
C23 O10 Zn1 137.9(2) . 1_455
C23 O11 Zn4 123.8(2) . 1_455
C30 O12 Zn1 126.7(3) . 2_445
C30 O13 Zn2 114.4(2) . 2_445
C31 O14 Zn3 135.1(3) . .
C31 O15 Zn4 128.2(2) . .
O6 Zn1 O1 123.18(10) 4_575 .
O6 Zn1 O3 121.62(11) 4_575 .
O1 Zn1 O3 111.60(9) . .
O6 Zn1 O10 96.71(12) 4_575 1_655
O1 Zn1 O10 100.62(9) . 1_655
O3 Zn1 O10 91.42(10) . 1_655
O6 Zn1 O12 87.01(13) 4_575 2_455
O1 Zn1 O12 80.50(11) . 2_455
O3 Zn1 O12 83.25(11) . 2_455
O10 Zn1 O12 174.57(11) 1_655 2_455
O6 Zn1 Zn2 86.14(8) 4_575 .
O1 Zn1 Zn2 39.26(6) . .
O3 Zn1 Zn2 135.59(7) . .
O10 Zn1 Zn2 121.32(7) 1_655 .
O12 Zn1 Zn2 62.75(8) 2_455 .
O6 Zn1 Zn3 142.37(9) 4_575 .
O1 Zn1 Zn3 37.92(6) . .
O3 Zn1 Zn3 76.70(7) . .
O10 Zn1 Zn3 116.69(7) 1_655 .
O12 Zn1 Zn3 61.12(10) 2_455 .
Zn2 Zn1 Zn3 62.47(3) . .
O1 Zn2 O13 118.60(10) . 2_455
O1 Zn2 O8 110.70(9) . .
O13 Zn2 O8 130.57(10) 2_455 .
O1 Zn2 O4 92.51(10) . 1_455
O13 Zn2 O4 89.20(12) 2_455 1_455
O8 Zn2 O4 85.13(10) . 1_455
O1 Zn2 O7 96.04(10) . 4_575
O13 Zn2 O7 87.99(12) 2_455 4_575
O8 Zn2 O7 90.47(10) . 4_575
O4 Zn2 O7 171.32(11) 1_455 4_575
O1 Zn2 Zn1 38.67(6) . .
O13 Zn2 Zn1 91.63(8) 2_455 .
O8 Zn2 Zn1 132.31(7) . .
O4 Zn2 Zn1 121.50(8) 1_455 .
O7 Zn2 Zn1 66.81(8) 4_575 .
O1 Zn2 Zn3 35.55(6) . .
O13 Zn2 Zn3 96.95(9) 2_455 .
O8 Zn2 Zn3 122.84(7) . .
O4 Zn2 Zn3 62.88(7) 1_455 .
O7 Zn2 Zn3 125.63(8) 4_575 .
Zn1 Zn2 Zn3 58.98(3) . .
O1 Zn3 O5 122.12(9) . 1_455
O1 Zn3 O2 115.74(9) . .
O5 Zn3 O2 111.71(10) 1_455 .
O1 Zn3 O14 103.88(10) . .
O5 Zn3 O14 99.03(12) 1_455 .
O2 Zn3 O14 99.40(11) . .
O1 Zn3 Zn1 38.12(6) . .
O5 Zn3 Zn1 133.32(8) 1_455 .
O2 Zn3 Zn1 79.81(7) . .
O14 Zn3 Zn1 124.43(9) . .
O1 Zn3 Zn2 36.26(6) . .
O5 Zn3 Zn2 86.58(8) 1_455 .
O2 Zn3 Zn2 133.34(7) . .
O14 Zn3 Zn2 120.45(9) . .
Zn1 Zn3 Zn2 58.550(17) . .
O1 Zn4 O11 113.76(9) . 1_655
O1 Zn4 O15 110.49(10) . .
O11 Zn4 O15 105.01(12) 1_655 .
O1 Zn4 O9 111.37(9) . .
O11 Zn4 O9 112.87(10) 1_655 .
O15 Zn4 O9 102.54(12) . .

loop_
_geom_bond_atom_site_label_1
_geom_bond_atom_site_label_2
_geom_bond_distance
_geom_bond_site_symmetry_2
C1 O3 1.251(4) .
C1 O2 1.266(4) .
C1 C2 1.502(4) .
C2 C3 1.391(5) .
C2 C7 1.392(4) .
C3 C4 1.383(4) .
C3 H3 0.9300 .
C4 C5 1.390(5) .
C4 C8 1.504(4) .
C5 C6 1.400(5) .
C5 H5 0.9300 .
C6 C7 1.399(5) .
C6 C9 1.484(5) .
C7 H7 0.9300 .
C8 O4 1.240(4) .
C8 O5 1.264(4) .
C9 C10 1.378(6) .
C9 C14 1.380(5) .
C10 C11 1.375(6) .
C10 H10 0.9300 .
C11 C12 1.374(6) .
C11 H11 0.9300 .
C12 C13 1.382(5) .
C12 C15 1.504(5) .
C13 C14 1.380(5) .
C13 H13 0.9300 .
C14 H14 0.9300 .
C15 O7 1.243(4) .
C15 O6 1.266(4) .
C16 O8 1.253(4) .
C16 O9 1.257(4) .
C16 C17 1.503(4) .
C17 C18 1.378(4) .
C17 C22 1.382(4) .
C18 C19 1.386(4) .
C18 H18 0.9300 .
C19 C20 1.390(4) .
C19 C23 1.504(4) .
C20 C21 1.404(5) .
C20 H20 0.9300 .
C21 C22 1.399(4) .
C21 C24 1.474(5) .
C22 H22 0.9300 .
C23 O10 1.237(4) .
C23 O11 1.273(4) .
C24 C25 1.388(5) .
C24 C29 1.391(5) .
C25 C26 1.392(6) .
C25 H25 0.9300 .
C26 C27 1.363(6) .
C26 H26 0.9300 .
C27 C28 1.376(6) .
C27 C30 1.496(5) .
C28 C29 1.375(5) .
C28 H28 0.9300 .
C29 H29 0.9300 .
C30 O12 1.235(5) .
C30 O13 1.263(5) .
C31 O14 1.241(5) .
C31 O15 1.262(5) .
C31 C32 1.510(5) .
C32 C34 1.350(6) .
C32 C33 1.352(6) .
C33 C34 1.387(6) 3_566
C33 H33 0.9300 .
C34 C33 1.387(6) 3_566
C34 H34 0.9300 .
N1 C36 1.3595 .
N1 C35 1.4091 .
N1 H1A 0.9000 .
N1 H1B 0.9000 .
C35 H35A 0.9600 .
C35 H35B 0.9600 .
C35 H35C 0.9600 .
C36 H36A 0.9600 .
C36 H36B 0.9600 .
C36 H36C 0.9600 .
O1 Zn4 1.913(2) .
O1 Zn3 1.926(2) .
O1 Zn1 1.9352(19) .
O1 Zn2 1.9598(19) .
O2 Zn3 1.966(2) .
O3 Zn1 1.954(2) .
O4 Zn2 2.158(3) 1_655
O5 Zn3 1.951(2) 1_655
O6 Zn1 1.929(2) 4_676
O7 Zn2 2.162(3) 4_676
O8 Zn2 1.978(2) .
O9 Zn4 1.976(2) .
O10 Zn1 2.063(2) 1_455
O11 Zn4 1.954(2) 1_455
O12 Zn1 2.411(3) 2_445
O13 Zn2 1.964(3) 2_445
O14 Zn3 2.022(3) .
O15 Zn4 1.967(3) .
Zn1 O6 1.929(2) 4_575
Zn1 O10 2.063(2) 1_655
Zn1 O12 2.411(3) 2_455
Zn1 Zn2 3.0284(8) .
Zn1 Zn3 3.0422(9) .
Zn2 O13 1.964(3) 2_455
Zn2 O4 2.158(3) 1_455
Zn2 O7 2.162(3) 4_575
Zn2 Zn3 3.1479(10) .
Zn3 O5 1.951(2) 1_455
Zn4 O11 1.954(2) 1_655

loop_
_geom_torsion_atom_site_label_1
_geom_torsion_atom_site_label_2
_geom_torsion_atom_site_label_3
_geom_torsion_atom_site_label_4
_geom_torsion
_geom_torsion_site_symmetry_1
_geom_torsion_site_symmetry_4
O3 C1 C2 C3 -21.1(5) . .
O2 C1 C2 C3 157.5(3) . .
O3 C1 C2 C7 162.7(3) . .
O2 C1 C2 C7 -18.8(5) . .
C7 C2 C3 C4 0.0(5) . .
C1 C2 C3 C4 -176.4(3) . .
C2 C3 C4 C5 -1.0(6) . .
C2 C3 C4 C8 174.7(3) . .
C3 C4 C5 C6 0.6(6) . .
C8 C4 C5 C6 -175.0(4) . .
C4 C5 C6 C7 0.7(6) . .
C4 C5 C6 C9 179.3(4) . .
C3 C2 C7 C6 1.4(6) . .
C1 C2 C7 C6 177.6(3) . .
C5 C6 C7 C2 -1.7(6) . .
C9 C6 C7 C2 179.7(4) . .
C3 C4 C8 O4 -2.3(5) . .
C5 C4 C8 O4 173.4(4) . .
C3 C4 C8 O5 179.3(3) . .
C5 C4 C8 O5 -5.0(5) . .
C7 C6 C9 C10 149.7(5) . .
C5 C6 C9 C10 -28.9(7) . .
C7 C6 C9 C14 -27.9(7) . .
C5 C6 C9 C14 153.5(4) . .
C14 C9 C10 C11 -0.7(8) . .
C6 C9 C10 C11 -178.4(5) . .
C9 C10 C11 C12 -0.2(9) . .
C10 C11 C12 C13 0.1(8) . .
C10 C11 C12 C15 179.5(5) . .
C11 C12 C13 C14 0.9(7) . .
C15 C12 C13 C14 -178.5(4) . .
C12 C13 C14 C9 -1.8(8) . .
C10 C9 C14 C13 1.7(7) . .
C6 C9 C14 C13 179.4(4) . .
C11 C12 C15 O7 -174.9(4) . .
C13 C12 C15 O7 4.5(6) . .
C11 C12 C15 O6 3.8(6) . .
C13 C12 C15 O6 -176.8(4) . .
O8 C16 C17 C18 -20.6(5) . .
O9 C16 C17 C18 158.9(3) . .
O8 C16 C17 C22 162.8(3) . .
O9 C16 C17 C22 -17.8(5) . .
C22 C17 C18 C19 1.0(5) . .
C16 C17 C18 C19 -175.6(3) . .
C17 C18 C19 C20 -2.0(5) . .
C17 C18 C19 C23 175.1(3) . .
C18 C19 C20 C21 0.8(5) . .
C23 C19 C20 C21 -176.3(3) . .
C19 C20 C21 C22 1.4(6) . .
C19 C20 C21 C24 -179.7(4) . .
C18 C17 C22 C21 1.3(5) . .
C16 C17 C22 C21 177.9(3) . .
C20 C21 C22 C17 -2.5(6) . .
C24 C21 C22 C17 178.6(4) . .
C18 C19 C23 O10 15.2(5) . .
C20 C19 C23 O10 -167.7(3) . .
C18 C19 C23 O11 -164.2(3) . .
C20 C19 C23 O11 12.9(5) . .
C22 C21 C24 C25 -149.6(4) . .
C20 C21 C24 C25 31.5(6) . .
C22 C21 C24 C29 29.6(6) . .
C20 C21 C24 C29 -149.3(4) . .
C29 C24 C25 C26 1.5(7) . .
C21 C24 C25 C26 -179.3(5) . .
C24 C25 C26 C27 -0.5(9) . .
C25 C26 C27 C28 -0.6(8) . .
C25 C26 C27 C30 179.9(5) . .
C26 C27 C28 C29 0.7(8) . .
C30 C27 C28 C29 -179.8(5) . .
C27 C28 C29 C24 0.4(8) . .
C25 C24 C29 C28 -1.5(7) . .
C21 C24 C29 C28 179.3(5) . .
C26 C27 C30 O12 -1.8(7) . .
C28 C27 C30 O12 178.7(5) . .
C26 C27 C30 O13 -179.1(5) . .
C28 C27 C30 O13 1.4(7) . .
O14 C31 C32 C34 1.3(6) . .
O15 C31 C32 C34 -178.2(4) . .
O14 C31 C32 C33 -175.8(5) . .
O15 C31 C32 C33 4.7(6) . .
C34 C32 C33 C34 4.6(10) . 3_566
C31 C32 C33 C34 -178.2(5) . 3_566
C33 C32 C34 C33 -4.7(10) . 3_566
C31 C32 C34 C33 178.1(5) . 3_566
O3 C1 O2 Zn3 11.5(5) . .
C2 C1 O2 Zn3 -166.9(2) . .
O2 C1 O3 Zn1 -5.3(5) . .
C2 C1 O3 Zn1 173.1(2) . .
O5 C8 O4 Zn2 -35.1(6) . 1_655
C4 C8 O4 Zn2 146.6(3) . 1_655
O4 C8 O5 Zn3 -10.9(5) . 1_655
C4 C8 O5 Zn3 167.4(2) . 1_655
O7 C15 O6 Zn1 -4.7(5) . 4_676
C12 C15 O6 Zn1 176.7(3) . 4_676
O6 C15 O7 Zn2 -37.8(6) . 4_676
C12 C15 O7 Zn2 140.7(3) . 4_676
O9 C16 O8 Zn2 -20.4(5) . .
C17 C16 O8 Zn2 159.0(2) . .
O8 C16 O9 Zn4 23.3(5) . .
C17 C16 O9 Zn4 -156.1(2) . .
O11 C23 O10 Zn1 15.4(6) . 1_455
C19 C23 O10 Zn1 -164.0(2) . 1_455
O10 C23 O11 Zn4 -18.0(5) . 1_455
C19 C23 O11 Zn4 161.3(2) . 1_455
O13 C30 O12 Zn1 42.7(7) . 2_445
C27 C30 O12 Zn1 -134.5(3) . 2_445
O12 C30 O13 Zn2 1.2(6) . 2_445
C27 C30 O13 Zn2 178.3(3) . 2_445
O15 C31 O14 Zn3 8.1(7) . .
C32 C31 O14 Zn3 -171.3(3) . .
O14 C31 O15 Zn4 -5.7(6) . .
C32 C31 O15 Zn4 173.7(3) . .
Zn4 O1 Zn1 O6 97.27(14) . 4_575
Zn3 O1 Zn1 O6 -134.46(12) . 4_575
Zn2 O1 Zn1 O6 -21.99(15) . 4_575
Zn4 O1 Zn1 O3 -103.89(12) . .
Zn3 O1 Zn1 O3 24.38(12) . .
Zn2 O1 Zn1 O3 136.85(10) . .
Zn4 O1 Zn1 O10 -8.07(12) . 1_655
Zn3 O1 Zn1 O10 120.20(10) . 1_655
Zn2 O1 Zn1 O10 -127.33(10) . 1_655
Zn4 O1 Zn1 O12 177.32(13) . 2_455
Zn3 O1 Zn1 O12 -54.40(11) . 2_455
Zn2 O1 Zn1 O12 58.06(11) . 2_455
Zn4 O1 Zn1 Zn2 119.26(14) . .
Zn3 O1 Zn1 Zn2 -112.47(12) . .
Zn4 O1 Zn1 Zn3 -128.27(14) . .
Zn2 O1 Zn1 Zn3 112.47(12) . .
C1 O3 Zn1 O6 143.1(3) . 4_575
C1 O3 Zn1 O1 -16.1(3) . .
C1 O3 Zn1 O10 -118.1(3) . 1_655
C1 O3 Zn1 O12 60.8(3) . 2_455
C1 O3 Zn1 Zn2 22.1(4) . .
C1 O3 Zn1 Zn3 -1.0(3) . .
Zn4 O1 Zn2 O13 -174.31(12) . 2_455
Zn3 O1 Zn2 O13 58.27(14) . 2_455
Zn1 O1 Zn2 O13 -51.00(14) . 2_455
Zn4 O1 Zn2 O8 9.50(12) . .
Zn3 O1 Zn2 O8 -117.93(10) . .
Zn1 O1 Zn2 O8 132.80(9) . .
Zn4 O1 Zn2 O4 95.24(11) . 1_455
Zn3 O1 Zn2 O4 -32.19(11) . 1_455
Zn1 O1 Zn2 O4 -141.46(10) . 1_455
Zn4 O1 Zn2 O7 -83.30(11) . 4_575
Zn3 O1 Zn2 O7 149.27(10) . 4_575
Zn1 O1 Zn2 O7 40.01(11) . 4_575
Zn4 O1 Zn2 Zn1 -123.31(13) . .
Zn3 O1 Zn2 Zn1 109.27(12) . .
Zn4 O1 Zn2 Zn3 127.43(14) . .
Zn1 O1 Zn2 Zn3 -109.27(12) . .
C16 O8 Zn2 O1 2.4(3) . .
C16 O8 Zn2 O13 -173.2(3) . 2_455
C16 O8 Zn2 O4 -88.4(3) . 1_455
C16 O8 Zn2 O7 99.1(3) . 4_575
C16 O8 Zn2 Zn1 40.7(3) . .
C16 O8 Zn2 Zn3 -35.3(3) . .
O6 Zn1 Zn2 O1 161.69(13) 4_575 .
O3 Zn1 Zn2 O1 -65.32(15) . .
O10 Zn1 Zn2 O1 66.19(13) 1_655 .
O12 Zn1 Zn2 O1 -109.69(14) 2_455 .
Zn3 Zn1 Zn2 O1 -39.82(9) . .
O6 Zn1 Zn2 O13 -61.36(13) 4_575 2_455
O1 Zn1 Zn2 O13 136.95(13) . 2_455
O3 Zn1 Zn2 O13 71.64(15) . 2_455
O10 Zn1 Zn2 O13 -156.86(13) 1_655 2_455
O12 Zn1 Zn2 O13 27.26(14) 2_455 2_455
Zn3 Zn1 Zn2 O13 97.13(9) . 2_455
O6 Zn1 Zn2 O8 93.55(13) 4_575 .
O1 Zn1 Zn2 O8 -68.14(13) . .
O3 Zn1 Zn2 O8 -133.45(14) . .
O10 Zn1 Zn2 O8 -1.95(13) 1_655 .
O12 Zn1 Zn2 O8 -177.83(14) 2_455 .
Zn3 Zn1 Zn2 O8 -107.96(9) . .
O6 Zn1 Zn2 O4 -151.41(13) 4_575 1_455
O1 Zn1 Zn2 O4 46.89(13) . 1_455
O3 Zn1 Zn2 O4 -18.42(15) . 1_455
O10 Zn1 Zn2 O4 113.08(13) 1_655 1_455
O12 Zn1 Zn2 O4 -62.80(14) 2_455 1_455
Zn3 Zn1 Zn2 O4 7.07(10) . 1_455
O6 Zn1 Zn2 O7 25.76(12) 4_575 4_575
O1 Zn1 Zn2 O7 -135.93(12) . 4_575
O3 Zn1 Zn2 O7 158.75(14) . 4_575
O10 Zn1 Zn2 O7 -69.75(12) 1_655 4_575
O12 Zn1 Zn2 O7 114.38(13) 2_455 4_575
Zn3 Zn1 Zn2 O7 -175.75(8) . 4_575
O6 Zn1 Zn2 Zn3 -158.49(9) 4_575 .
O1 Zn1 Zn2 Zn3 39.82(9) . .
O3 Zn1 Zn2 Zn3 -25.49(11) . .
O10 Zn1 Zn2 Zn3 106.01(9) 1_655 .
O12 Zn1 Zn2 Zn3 -69.87(10) 2_455 .
Zn4 O1 Zn3 O5 -111.03(12) . 1_455
Zn1 O1 Zn3 O5 120.81(11) . 1_455
Zn2 O1 Zn3 O5 12.84(15) . 1_455
Zn4 O1 Zn3 O2 107.01(11) . .
Zn1 O1 Zn3 O2 -21.15(13) . .
Zn2 O1 Zn3 O2 -129.12(10) . .
Zn4 O1 Zn3 O14 -0.80(14) . .
Zn1 O1 Zn3 O14 -128.95(11) . .
Zn2 O1 Zn3 O14 123.08(12) . .
Zn4 O1 Zn3 Zn1 128.16(14) . .
Zn2 O1 Zn3 Zn1 -107.97(12) . .
Zn4 O1 Zn3 Zn2 -123.88(14) . .
Zn1 O1 Zn3 Zn2 107.97(12) . .
C1 O2 Zn3 O1 4.5(3) . .
C1 O2 Zn3 O5 -141.3(2) . 1_455
C1 O2 Zn3 O14 115.0(3) . .
C1 O2 Zn3 Zn1 -8.6(2) . .
C1 O2 Zn3 Zn2 -34.6(3) . .
C31 O14 Zn3 O1 -4.4(4) . .
C31 O14 Zn3 O5 122.1(4) . 1_455
C31 O14 Zn3 O2 -124.0(4) . .
C31 O14 Zn3 Zn1 -39.9(4) . .
C31 O14 Zn3 Zn2 30.7(4) . .
O6 Zn1 Zn3 O1 78.08(17) 4_575 .
O3 Zn1 Zn3 O1 -156.77(12) . .
O10 Zn1 Zn3 O1 -71.95(12) 1_655 .
O12 Zn1 Zn3 O1 113.67(13) 2_455 .
Zn2 Zn1 Zn3 O1 41.26(9) . .
O6 Zn1 Zn3 O5 -10.89(17) 4_575 1_455
O1 Zn1 Zn3 O5 -88.97(14) . 1_455
O3 Zn1 Zn3 O5 114.26(13) . 1_455
O10 Zn1 Zn3 O5 -160.92(13) 1_655 1_455
O12 Zn1 Zn3 O5 24.70(13) 2_455 1_455
Zn2 Zn1 Zn3 O5 -47.71(10) . 1_455
O6 Zn1 Zn3 O2 -121.20(16) 4_575 .
O1 Zn1 Zn3 O2 160.72(12) . .
O3 Zn1 Zn3 O2 3.95(11) . .
O10 Zn1 Zn3 O2 88.77(11) 1_655 .
O12 Zn1 Zn3 O2 -85.62(11) 2_455 .
Zn2 Zn1 Zn3 O2 -158.02(7) . .
O6 Zn1 Zn3 O14 144.33(17) 4_575 .
O1 Zn1 Zn3 O14 66.25(14) . .
O3 Zn1 Zn3 O14 -90.52(13) . .
O10 Zn1 Zn3 O14 -5.70(13) 1_655 .
O12 Zn1 Zn3 O14 179.92(14) 2_455 .
Zn2 Zn1 Zn3 O14 107.51(11) . .
O6 Zn1 Zn3 Zn2 36.82(14) 4_575 .
O1 Zn1 Zn3 Zn2 -41.26(9) . .
O3 Zn1 Zn3 Zn2 161.97(8) . .
O10 Zn1 Zn3 Zn2 -113.21(8) 1_655 .
O12 Zn1 Zn3 Zn2 72.41(9) 2_455 .
O13 Zn2 Zn3 O1 -131.21(13) 2_455 .
O8 Zn2 Zn3 O1 79.64(12) . .
O4 Zn2 Zn3 O1 143.28(13) 1_455 .
O7 Zn2 Zn3 O1 -38.69(13) 4_575 .
Zn1 Zn2 Zn3 O1 -43.50(10) . .
O1 Zn2 Zn3 O5 -169.13(12) . 1_455
O13 Zn2 Zn3 O5 59.66(12) 2_455 1_455
O8 Zn2 Zn3 O5 -89.49(11) . 1_455
O4 Zn2 Zn3 O5 -25.85(12) 1_455 1_455
O7 Zn2 Zn3 O5 152.18(12) 4_575 1_455
Zn1 Zn2 Zn3 O5 147.37(8) . 1_455
O1 Zn2 Zn3 O2 73.93(14) . .
O13 Zn2 Zn3 O2 -57.29(13) 2_455 .
O8 Zn2 Zn3 O2 153.57(12) . .
O4 Zn2 Zn3 O2 -142.80(13) 1_455 .
O7 Zn2 Zn3 O2 35.23(13) 4_575 .
Zn1 Zn2 Zn3 O2 30.43(10) . .
O1 Zn2 Zn3 O14 -70.66(14) . .
O13 Zn2 Zn3 O14 158.12(14) 2_455 .
O8 Zn2 Zn3 O14 8.98(13) . .
O4 Zn2 Zn3 O14 72.61(14) 1_455 .
O7 Zn2 Zn3 O14 -109.36(14) 4_575 .
Zn1 Zn2 Zn3 O14 -114.16(11) . .
O1 Zn2 Zn3 Zn1 43.50(10) . .
O13 Zn2 Zn3 Zn1 -87.72(9) 2_455 .
O8 Zn2 Zn3 Zn1 123.14(8) . .
O4 Zn2 Zn3 Zn1 -173.23(9) 1_455 .
O7 Zn2 Zn3 Zn1 4.80(9) 4_575 .
Zn3 O1 Zn4 O11 -115.93(12) . 1_655
Zn1 O1 Zn4 O11 6.19(14) . 1_655
Zn2 O1 Zn4 O11 121.07(11) . 1_655
Zn3 O1 Zn4 O15 1.88(14) . .
Zn1 O1 Zn4 O15 123.99(12) . .
Zn2 O1 Zn4 O15 -121.12(12) . .
Zn3 O1 Zn4 O9 115.16(12) . .
Zn1 O1 Zn4 O9 -122.73(11) . .
Zn2 O1 Zn4 O9 -7.84(13) . .
C31 O15 Zn4 O1 0.7(4) . .
C31 O15 Zn4 O11 123.8(3) . 1_655
C31 O15 Zn4 O9 -118.1(3) . .
C16 O9 Zn4 O1 -7.4(3) . .
C16 O9 Zn4 O11 -136.8(3) . 1_655
C16 O9 Zn4 O15 110.8(3) . .

loop_
_platon_squeeze_void_nr
_platon_squeeze_void_average_x
_platon_squeeze_void_average_y
_platon_squeeze_void_average_z
_platon_squeeze_void_volume
_platon_squeeze_void_count_electrons
_platon_squeeze_void_content
1 0.046 0.005 -0.016 4690 663 ' '
